data_1575101
loop_
_publ_author_name
'Guan, Yu-Tao'
'Ji, Heng'
'Yang, Ju'
'Yu, Sai-Sai'
'Liu, Ming'

_publ_section_title
;
 Construction of helicates based on six-coordinated silicon centres.
;
_journal_issue 32
_journal_name_full 'Chemical science'
_journal_page_first 14448
_journal_page_last 14454
_journal_paper_doi 10.1039/d5sc03271g
_journal_volume 16
_journal_year 2025
_chemical_absolute_configuration unk
_chemical_formula_moiety 'C212 H232 N14 Na8 O49 Si4 [13(C4 H10 O), 2(C2 H3 N)]'
_chemical_formula_sum 'C212 H232 N14 Na8 O49 Si4'
_chemical_formula_weight 4056.38
_space_group_crystal_system hexagonal
_space_group_IT_number 182
_space_group_name_Hall 'P 6c 2c'
_space_group_name_H-M_alt 'P 63 2 2'
_atom_sites_solution_hydrogens geom
_atom_sites_solution_primary direct
_audit_block_doi 10.5517/ccdc.csd.cc2n51d9
_audit_creation_method
;FinalCif V113 by Daniel Kratzert, Freiburg 2025,
https://dkratzert.de/finalcif.html
;
_audit_update_record
;
2025-07-08 deposited with the CCDC.	2025-07-14 downloaded from the CCDC.
;
_cell_angle_alpha 90
_cell_angle_beta 90
_cell_angle_gamma 120
_cell_formula_units_Z 1
_cell_length_a 12.0134(10)
_cell_length_b 12.0134(10)
_cell_length_c 44.831(8)
_cell_measurement_reflns_used 5191
_cell_measurement_temperature 150(2)
_cell_measurement_theta_max 39.6065
_cell_measurement_theta_min 4.2495
_cell_volume 5603.3(12)
_computing_cell_refinement 'SAINT V8.41'
_computing_data_reduction 'SAINT V8.41'
_computing_structure_refinement 'SHELXL-2019/2 (Sheldrick, 2019)'
_computing_structure_solution 'SHELXS (G. Sheldrick)'
_diffrn_ambient_environment N~2~
_diffrn_ambient_temperature 150(2)
_diffrn_detector CPAD
_diffrn_detector_area_resol_mean 7.41
_diffrn_detector_type 'Bruker PHOTON III'
_diffrn_measured_fraction_theta_full 0.996
_diffrn_measured_fraction_theta_max 0.996
_diffrn_measurement_device 'three-circle diffractometer'
_diffrn_measurement_device_type 'Bruker D8 VENTURE dual wavelength Mo/Cu'
_diffrn_measurement_method '\w and \f scans'
_diffrn_measurement_specimen_support 'MiTeGen micromount'
_diffrn_radiation_monochromator 'mirror optics'
_diffrn_radiation_probe x-ray
_diffrn_radiation_type CuK\a
_diffrn_radiation_wavelength 1.54178
_diffrn_reflns_av_R_equivalents 0.0888
_diffrn_reflns_av_unetI/netI 0.0301
_diffrn_reflns_Laue_measured_fraction_full 0.996
_diffrn_reflns_Laue_measured_fraction_max 0.996
_diffrn_reflns_limit_h_max 11
_diffrn_reflns_limit_h_min -9
_diffrn_reflns_limit_k_max 11
_diffrn_reflns_limit_k_min -11
_diffrn_reflns_limit_l_max 44
_diffrn_reflns_limit_l_min -44
_diffrn_reflns_number 25212
_diffrn_reflns_point_group_measured_fraction_full 0.997
_diffrn_reflns_point_group_measured_fraction_max 0.997
_diffrn_reflns_theta_full 50.357
_diffrn_reflns_theta_max 50.357
_diffrn_reflns_theta_min 4.249
_diffrn_source 'microfocus sealed X-ray tube'
_diffrn_source_type 'Incoatec I\ms'
_exptl_absorpt_coefficient_mu 1.027
_exptl_crystal_colour yellow
_exptl_crystal_density_diffrn 1.202
_exptl_crystal_description block
_exptl_crystal_F_000 2138
_exptl_crystal_size_max 0.15
_exptl_crystal_size_mid 0.1
_exptl_crystal_size_min 0.1
_refine_diff_density_max 0.427
_refine_diff_density_min -0.194
_refine_diff_density_rms 0.048
_refine_ls_abs_structure_details
;
 Refined as an inversion twin.
;
_refine_ls_abs_structure_Flack 0.6(3)
_refine_ls_extinction_method none
_refine_ls_goodness_of_fit_ref 1.046
_refine_ls_hydrogen_treatment constr
_refine_ls_matrix_type full
_refine_ls_number_parameters 140
_refine_ls_number_reflns 1957
_refine_ls_number_restraints 120
_refine_ls_restrained_S_all 1.058
_refine_ls_R_factor_all 0.1243
_refine_ls_R_factor_gt 0.0948
_refine_ls_shift/su_max 0.000
_refine_ls_shift/su_mean 0.000
_refine_ls_structure_factor_coef Fsqd
_refine_ls_weighting_details 'w=1/[\s^2^(Fo^2^)+(0.0800P)^2^+10.0000P] where P=(Fo^2^+2Fc^2^)/3'
_refine_ls_weighting_scheme calc
_refine_ls_wR_factor_gt 0.2369
_refine_ls_wR_factor_ref 0.2541
_reflns_Friedel_coverage 0.543
_reflns_Friedel_fraction_full 1.000
_reflns_Friedel_fraction_max 0.999
_reflns_number_gt 1258
_reflns_number_total 1957
_reflns_threshold_expression 'I > 2\s(I)'
_cod_data_source_file d5sc03271g2.cif
_cod_data_source_block p63_sq_sq
_cod_depositor_comments 'Adding full bibliography for 1575099--1575105.cif.'
_cod_original_cell_volume 5603.3(14)
_cod_database_code 1575101
_shelx_shelxl_version_number 2019/2
_shelx_space_group_comment
;
The symmetry employed for this shelxl refinement is uniquely defined
by the following loop, which should always be used as a source of
symmetry information in preference to the above space-group names.
They are only intended as comments.
;
_diffrn_measurement_ambient_temperature_device_make 'Oxford Cryostream 800'

loop_
_space_group_symop_operation_xyz
'x, y, z'
'x-y, x, z+1/2'
'-y, x-y, z'
'-x, -y, z+1/2'
'-x+y, -x, z'
'y, -x+y, z+1/2'
'-y, -x, -z+1/2'
'x-y, -y, -z'
'x, x-y, -z+1/2'
'y, x, -z'
'-x+y, y, -z+1/2'
'-x, -x+y, -z'

loop_
_atom_site_label
_atom_site_type_symbol
_atom_site_fract_x
_atom_site_fract_y
_atom_site_fract_z
_atom_site_U_iso_or_equiv
_atom_site_adp_type
_atom_site_occupancy
_atom_site_site_symmetry_order
_atom_site_calc_flag
_atom_site_refinement_flags_posn
_atom_site_refinement_flags_adp
_atom_site_refinement_flags_occupancy
_atom_site_disorder_assembly
_atom_site_disorder_group
Si1 Si 0.666667 0.333333 0.07590(15) 0.148(2) Uani 1 3 d S TU P . .
O1_1 O 0.5585(9) 0.2088(10) 0.05283(18) 0.156(3) Uani 1 1 d . U . . .
O2_1 O 0.5346(8) 0.3021(8) 0.10014(17) 0.129(3) Uani 1 1 d . U . . .
O3_1 O 0.1955(9) 0.1337(10) 0.1506(2) 0.155(3) Uani 1 1 d . U . . .
N1_1 N 0.3993(11) 0.2849(11) 0.1477(2) 0.141(3) Uani 1 1 d . U . . .
H2A_1 H 0.459283 0.330962 0.134500 0.169 Uiso 1 1 calc R U . . .
C1_1 C 0.4354(8) 0.1501(10) 0.0646(2) 0.149(4) Uani 1 1 d G U . . .
C2_1 C 0.3291(11) 0.0435(10) 0.05241(16) 0.155(4) Uani 1 1 d G U . . .
H2_1 H 0.336223 0.009815 0.033793 0.186 Uiso 1 1 calc R U . . .
C3_1 C 0.2124(9) -0.0136(8) 0.0675(2) 0.173(5) Uani 1 1 d G U . . .
H3_1 H 0.139686 -0.086430 0.059166 0.208 Uiso 1 1 calc R U . . .
C4_1 C 0.2020(8) 0.0357(9) 0.0947(2) 0.156(4) Uani 1 1 d G U . . .
H4_1 H 0.122160 -0.003347 0.105015 0.187 Uiso 1 1 calc R U . . .
C5_1 C 0.3083(10) 0.1423(9) 0.10688(16) 0.135(3) Uani 1 1 d G U . . .
C6_1 C 0.4250(8) 0.1994(8) 0.0918(2) 0.137(4) Uani 1 1 d G U . . .
C7_1 C 0.3007(15) 0.1875(15) 0.1361(3) 0.138(4) Uani 1 1 d . U . . .
C8_1 C 0.4324(9) 0.3346(9) 0.17746(16) 0.135(3) Uani 1 1 d G U . . .
C9_1 C 0.5593(9) 0.4301(9) 0.18198(17) 0.144(4) Uani 1 1 d G U . . .
H9_1 H 0.617822 0.460362 0.165712 0.172 Uiso 1 1 calc R U . . .
C10_1 C 0.6006(7) 0.4815(8) 0.2103(2) 0.144(4) Uani 1 1 d G U . . .
H10_1 H 0.687305 0.546744 0.213387 0.173 Uiso 1 1 calc R U . . .
C11_1 C 0.5150(9) 0.4373(9) 0.23410(15) 0.135(4) Uani 1 1 d G U . . .
C12_1 C 0.3881(8) 0.3417(9) 0.22958(18) 0.146(4) Uani 1 1 d G U . . .
H12_1 H 0.329596 0.311517 0.245850 0.175 Uiso 1 1 calc R U . . .
C13_1 C 0.3468(7) 0.2904(8) 0.2013(2) 0.148(4) Uani 1 1 d G U . . .
H13_1 H 0.260110 0.225133 0.198175 0.178 Uiso 1 1 calc R U . . .
Na1 Na 0.000000 0.000000 0.16834(18) 0.152(3) Uani 1 3 d S T P . .
Na2 Na 0.666667 0.333333 0.0091(2) 0.186(4) Uani 1 3 d S T P . .

loop_
_atom_site_aniso_label
_atom_site_aniso_U_11
_atom_site_aniso_U_22
_atom_site_aniso_U_33
_atom_site_aniso_U_23
_atom_site_aniso_U_13
_atom_site_aniso_U_12
Si1 0.153(3) 0.153(3) 0.137(5) 0.000 0.000 0.0767(17)
O1_1 0.172(7) 0.175(6) 0.137(5) -0.029(5) 0.006(5) 0.099(5)
O2_1 0.120(5) 0.129(6) 0.142(5) -0.010(4) -0.007(4) 0.065(4)
O3_1 0.136(7) 0.168(8) 0.155(7) -0.061(6) -0.023(6) 0.072(6)
N1_1 0.134(7) 0.158(7) 0.147(7) -0.041(6) -0.021(6) 0.084(6)
C1_1 0.154(7) 0.160(8) 0.139(7) -0.020(6) -0.015(7) 0.083(6)
C2_1 0.152(9) 0.156(9) 0.129(7) -0.022(7) -0.015(7) 0.056(8)
C3_1 0.168(9) 0.165(9) 0.144(8) -0.037(8) -0.019(8) 0.052(8)
C4_1 0.155(8) 0.149(8) 0.140(8) -0.039(7) -0.017(7) 0.057(7)
C5_1 0.125(7) 0.137(7) 0.143(7) -0.028(6) -0.017(6) 0.066(6)
C6_1 0.137(7) 0.135(7) 0.144(7) -0.021(6) -0.023(6) 0.072(6)
C7_1 0.121(7) 0.144(7) 0.148(7) -0.040(6) -0.031(6) 0.066(6)
C8_1 0.132(7) 0.155(7) 0.134(7) -0.038(7) -0.032(6) 0.085(6)
C9_1 0.140(8) 0.138(8) 0.139(7) -0.030(7) -0.032(7) 0.059(7)
C10_1 0.143(8) 0.128(8) 0.146(8) -0.020(7) -0.018(7) 0.055(7)
C11_1 0.141(8) 0.121(8) 0.154(8) -0.027(7) -0.031(7) 0.074(7)
C12_1 0.138(8) 0.147(8) 0.154(7) -0.038(7) -0.024(7) 0.073(7)
C13_1 0.139(8) 0.156(8) 0.152(8) -0.027(7) -0.034(7) 0.075(7)
Na1 0.163(5) 0.163(5) 0.130(6) 0.000 0.000 0.081(2)
Na2 0.216(6) 0.216(6) 0.127(6) 0.000 0.000 0.108(3)

loop_
_atom_type_symbol
_atom_type_description
_atom_type_scat_dispersion_real
_atom_type_scat_dispersion_imag
_atom_type_scat_source
C C 0.0181 0.0091 'International Tables Vol C Tables 4.2.6.8 and 6.1.1.4'
H H 0.0000 0.0000 'International Tables Vol C Tables 4.2.6.8 and 6.1.1.4'
N N 0.0311 0.0180 'International Tables Vol C Tables 4.2.6.8 and 6.1.1.4'
Na Na 0.1353 0.1239 'International Tables Vol C Tables 4.2.6.8 and 6.1.1.4'
O O 0.0492 0.0322 'International Tables Vol C Tables 4.2.6.8 and 6.1.1.4'
Si Si 0.2541 0.3302 'International Tables Vol C Tables 4.2.6.8 and 6.1.1.4'

loop_
_geom_angle_atom_site_label_1
_geom_angle_atom_site_label_2
_geom_angle_atom_site_label_3
_geom_angle
_geom_angle_site_symmetry_1
_geom_angle_site_symmetry_3
_geom_angle_publ_flag
O1_1 Si1 O1_1 88.5(5) 3_655 5_665 ?
O1_1 Si1 O1_1 88.5(5) 3_655 . ?
O1_1 Si1 O1_1 88.5(5) 5_665 . ?
O1_1 Si1 O2_1 175.0(4) 3_655 . ?
O1_1 Si1 O2_1 95.6(4) 5_665 . ?
O1_1 Si1 O2_1 88.8(4) . . ?
O1_1 Si1 O2_1 88.8(4) 3_655 3_655 ?
O1_1 Si1 O2_1 175.0(4) 5_665 3_655 ?
O1_1 Si1 O2_1 95.6(4) . 3_655 ?
O2_1 Si1 O2_1 87.4(4) . 3_655 ?
O1_1 Si1 O2_1 95.6(4) 3_655 5_665 ?
O1_1 Si1 O2_1 88.8(4) 5_665 5_665 ?
O1_1 Si1 O2_1 175.0(4) . 5_665 ?
O2_1 Si1 O2_1 87.4(4) . 5_665 ?
O2_1 Si1 O2_1 87.4(4) 3_655 5_665 ?
O1_1 Si1 Na2 53.7(4) 3_655 . ?
O1_1 Si1 Na2 53.7(4) 5_665 . ?
O1_1 Si1 Na2 53.7(4) . . ?
O2_1 Si1 Na2 127.1(3) . . ?
O2_1 Si1 Na2 127.1(3) 3_655 . ?
O2_1 Si1 Na2 127.1(3) 5_665 . ?
C1_1 O1_1 Si1 111.0(7) . . ?
C1_1 O1_1 Na2 137.0(7) . . ?
Si1 O1_1 Na2 90.6(5) . . ?
C6_1 O2_1 Si1 112.6(7) . . ?
C7_1 O3_1 Na1 165.8(10) . . ?
C7_1 N1_1 C8_1 133.8(13) . . ?
C7_1 N1_1 H2A_1 113.1 . . ?
C8_1 N1_1 H2A_1 113.1 . . ?
O1_1 C1_1 C2_1 125.1(8) . . ?
O1_1 C1_1 C6_1 114.7(8) . . ?
C2_1 C1_1 C6_1 120.0 . . ?
C3_1 C2_1 C1_1 120.0 . . ?
C3_1 C2_1 H2_1 120.0 . . ?
C1_1 C2_1 H2_1 120.0 . . ?
C4_1 C3_1 C2_1 120.0 . . ?
C4_1 C3_1 H3_1 120.0 . . ?
C2_1 C3_1 H3_1 120.0 . . ?
C5_1 C4_1 C3_1 120.0 . . ?
C5_1 C4_1 H4_1 120.0 . . ?
C3_1 C4_1 H4_1 120.0 . . ?
C6_1 C5_1 C4_1 120.0 . . ?
C6_1 C5_1 C7_1 119.7(10) . . ?
C4_1 C5_1 C7_1 120.2(10) . . ?
O2_1 C6_1 C5_1 127.4(8) . . ?
O2_1 C6_1 C1_1 112.6(8) . . ?
C5_1 C6_1 C1_1 120.0 . . ?
O3_1 C7_1 N1_1 118.8(14) . . ?
O3_1 C7_1 C5_1 120.6(13) . . ?
N1_1 C7_1 C5_1 120.5(14) . . ?
C9_1 C8_1 C13_1 120.0 . . ?
C9_1 C8_1 N1_1 116.1(8) . . ?
C13_1 C8_1 N1_1 123.9(8) . . ?
C8_1 C9_1 C10_1 120.0 . . ?
C8_1 C9_1 H9_1 120.0 . . ?
C10_1 C9_1 H9_1 120.0 . . ?
C11_1 C10_1 C9_1 120.0 . . ?
C11_1 C10_1 H10_1 120.0 . . ?
C9_1 C10_1 H10_1 120.0 . . ?
C10_1 C11_1 C12_1 120.0 . . ?
C10_1 C11_1 C11_1 120.2(12) . 7_665 ?
C12_1 C11_1 C11_1 119.6(13) . 7_665 ?
C13_1 C12_1 C11_1 120.0 . . ?
C13_1 C12_1 H12_1 120.0 . . ?
C11_1 C12_1 H12_1 120.0 . . ?
C12_1 C13_1 C8_1 120.0 . . ?
C12_1 C13_1 H13_1 120.0 . . ?
C8_1 C13_1 H13_1 120.0 . . ?
O3_1 Na1 O3_1 108.0(3) 3 . ?
O3_1 Na1 O3_1 108.0(3) 3 5 ?
O3_1 Na1 O3_1 108.0(3) . 5 ?
O1_1 Na2 O1_1 60.7(4) . 3_655 ?
O1_1 Na2 O1_1 60.7(4) . 5_665 ?
O1_1 Na2 O1_1 60.7(4) 3_655 5_665 ?
O1_1 Na2 Si1 35.7(2) . . ?
O1_1 Na2 Si1 35.7(2) 3_655 . ?
O1_1 Na2 Si1 35.7(2) 5_665 . ?

loop_
_geom_bond_atom_site_label_1
_geom_bond_atom_site_label_2
_geom_bond_distance
_geom_bond_site_symmetry_2
_geom_bond_publ_flag
Si1 O1_1 1.747(10) 3_655 ?
Si1 O1_1 1.747(10) 5_665 ?
Si1 O1_1 1.747(10) . ?
Si1 O2_1 1.801(8) . ?
Si1 O2_1 1.801(8) 3_655 ?
Si1 O2_1 1.801(8) 5_665 ?
Si1 Na2 2.993(11) . ?
O1_1 C1_1 1.385(11) . ?
O1_1 Na2 2.413(12) . ?
O2_1 C6_1 1.331(10) . ?
O3_1 C7_1 1.275(15) . ?
O3_1 Na1 2.225(10) . ?
N1_1 C7_1 1.288(15) . ?
N1_1 C8_1 1.436(12) . ?
N1_1 H2A_1 0.8800 . ?
C1_1 C2_1 1.3900 . ?
C1_1 C6_1 1.3900 . ?
C2_1 C3_1 1.3900 . ?
C2_1 H2_1 0.9500 . ?
C3_1 C4_1 1.3900 . ?
C3_1 H3_1 0.9500 . ?
C4_1 C5_1 1.3900 . ?
C4_1 H4_1 0.9500 . ?
C5_1 C6_1 1.3900 . ?
C5_1 C7_1 1.437(15) . ?
C8_1 C9_1 1.3900 . ?
C8_1 C13_1 1.3900 . ?
C9_1 C10_1 1.3900 . ?
C9_1 H9_1 0.9500 . ?
C10_1 C11_1 1.3900 . ?
C10_1 H10_1 0.9500 . ?
C11_1 C12_1 1.3900 . ?
C11_1 C11_1 1.537(12) 7_665 ?
C12_1 C13_1 1.3900 . ?
C12_1 H12_1 0.9500 . ?
C13_1 H13_1 0.9500 . ?

loop_
_geom_torsion_atom_site_label_1
_geom_torsion_atom_site_label_2
_geom_torsion_atom_site_label_3
_geom_torsion_atom_site_label_4
_geom_torsion
_geom_torsion_site_symmetry_1
_geom_torsion_site_symmetry_2
_geom_torsion_site_symmetry_3
_geom_torsion_site_symmetry_4
_geom_torsion_publ_flag
O1_1 Si1 O1_1 C1_1 173.7(8) 3_655 . . . ?
O1_1 Si1 O1_1 C1_1 -97.7(10) 5_665 . . . ?
O2_1 Si1 O1_1 C1_1 -2.1(8) . . . . ?
O2_1 Si1 O1_1 C1_1 85.1(8) 3_655 . . . ?
Na2 Si1 O1_1 C1_1 -142.0(9) . . . . ?
O1_1 Si1 O1_1 Na2 -44.3(2) 3_655 . . . ?
O1_1 Si1 O1_1 Na2 44.3(2) 5_665 . . . ?
O2_1 Si1 O1_1 Na2 139.9(4) . . . . ?
O2_1 Si1 O1_1 Na2 -132.9(3) 3_655 . . . ?
O1_1 Si1 O2_1 C6_1 93.7(8) 5_665 . . . ?
O1_1 Si1 O2_1 C6_1 5.3(8) . . . . ?
O2_1 Si1 O2_1 C6_1 -90.4(9) 3_655 . . . ?
O2_1 Si1 O2_1 C6_1 -177.8(8) 5_665 . . . ?
Na2 Si1 O2_1 C6_1 45.9(8) . . . . ?
Si1 O1_1 C1_1 C2_1 -176.4(5) . . . . ?
Na2 O1_1 C1_1 C2_1 68.3(13) . . . . ?
Si1 O1_1 C1_1 C6_1 -1.4(9) . . . . ?
Na2 O1_1 C1_1 C6_1 -116.8(9) . . . . ?
O1_1 C1_1 C2_1 C3_1 174.7(10) . . . . ?
C6_1 C1_1 C2_1 C3_1 0.0 . . . . ?
C1_1 C2_1 C3_1 C4_1 0.0 . . . . ?
C2_1 C3_1 C4_1 C5_1 0.0 . . . . ?
C3_1 C4_1 C5_1 C6_1 0.0 . . . . ?
C3_1 C4_1 C5_1 C7_1 -175.2(10) . . . . ?
Si1 O2_1 C6_1 C5_1 173.9(5) . . . . ?
Si1 O2_1 C6_1 C1_1 -7.0(8) . . . . ?
C4_1 C5_1 C6_1 O2_1 179.0(10) . . . . ?
C7_1 C5_1 C6_1 O2_1 -5.8(12) . . . . ?
C4_1 C5_1 C6_1 C1_1 0.0 . . . . ?
C7_1 C5_1 C6_1 C1_1 175.2(10) . . . . ?
O1_1 C1_1 C6_1 O2_1 5.6(9) . . . . ?
C2_1 C1_1 C6_1 O2_1 -179.2(9) . . . . ?
O1_1 C1_1 C6_1 C5_1 -175.3(9) . . . . ?
C2_1 C1_1 C6_1 C5_1 0.0 . . . . ?
Na1 O3_1 C7_1 N1_1 -162(3) . . . . ?
Na1 O3_1 C7_1 C5_1 20(5) . . . . ?
C8_1 N1_1 C7_1 O3_1 18(2) . . . . ?
C8_1 N1_1 C7_1 C5_1 -163.4(11) . . . . ?
C6_1 C5_1 C7_1 O3_1 -177.8(11) . . . . ?
C4_1 C5_1 C7_1 O3_1 -2.6(18) . . . . ?
C6_1 C5_1 C7_1 N1_1 3.8(17) . . . . ?
C4_1 C5_1 C7_1 N1_1 179.0(10) . . . . ?
C7_1 N1_1 C8_1 C9_1 168.6(13) . . . . ?
C7_1 N1_1 C8_1 C13_1 -9.7(18) . . . . ?
C13_1 C8_1 C9_1 C10_1 0.0 . . . . ?
N1_1 C8_1 C9_1 C10_1 -178.4(8) . . . . ?
C8_1 C9_1 C10_1 C11_1 0.0 . . . . ?
C9_1 C10_1 C11_1 C12_1 0.0 . . . . ?
C9_1 C10_1 C11_1 C11_1 174.6(5) . . . 7_665 ?
C10_1 C11_1 C12_1 C13_1 0.0 . . . . ?
C11_1 C11_1 C12_1 C13_1 -174.7(4) 7_665 . . . ?
C11_1 C12_1 C13_1 C8_1 0.0 . . . . ?
C9_1 C8_1 C13_1 C12_1 0.0 . . . . ?
N1_1 C8_1 C13_1 C12_1 178.3(9) . . . . ?
